data_1516310
loop_
_publ_author_name
'Amri, Mahrez'
'Clarkson, Guy J.'
'Walton, Richard I.'

_publ_section_title
;
 Anisotropic Thermal Expansion of SiO2and AlPO4Clathrasils with the
 AST-Type Structure
;
_journal_issue 14
_journal_name_full 'The Journal of Physical Chemistry C'
_journal_page_first 6726
_journal_paper_doi 10.1021/jp100368e
_journal_volume 114
_journal_year 2010
_chemical_formula_sum 'C7 H14 F N O20 Si10'
_chemical_formula_weight 732.09
_chemical_name_systematic
; 
 ? 
;
_space_group_IT_number 87
_symmetry_cell_setting tetragonal
_symmetry_space_group_name_Hall '-I 4'
_symmetry_space_group_name_H-M 'I 4/m'
_atom_sites_solution_primary direct
_atom_sites_solution_secondary difmap
_audit_creation_method SHELXL-97
_cell_angle_alpha 90.00
_cell_angle_beta 90.00
_cell_angle_gamma 90.00
_cell_formula_units_Z 2
_cell_length_a 9.1666(4)
_cell_length_b 9.1666(4)
_cell_length_c 13.3662(8)
_cell_measurement_reflns_used 1141
_cell_measurement_temperature 250(2)
_cell_measurement_theta_max 28.89
_cell_measurement_theta_min 3.04
_cell_volume 1123.12(10)
_computing_cell_refinement 'CrysAlis RED, Oxford Diffraction Ltd'
_computing_data_collection 'CrysAlis CCD, Oxford Diffraction Ltd'
_computing_data_reduction 'CrysAlis RED, Oxford Diffraction Ltd'
_computing_molecular_graphics 'SHELXTL (Sheldrick, 1997)'
_computing_publication_material 'SHELXTL (Sheldrick, 1997)'
_computing_structure_refinement 'SHELXL-97 (Sheldrick, 1997)'
_computing_structure_solution 'SHELXS-97 (Sheldrick, 1990)'
_diffrn_ambient_temperature 250(2)
_diffrn_detector_area_resol_mean 10.2833
_diffrn_measured_fraction_theta_full 0.991
_diffrn_measured_fraction_theta_max 0.890
_diffrn_measurement_device_type 'Oxford Diffraction Gemini R'
_diffrn_measurement_method '\f & \w scans'
_diffrn_radiation_monochromator graphite
_diffrn_radiation_source 'Enhance (Mo) X-ray Source'
_diffrn_radiation_type MoK\a
_diffrn_radiation_wavelength 0.71073
_diffrn_reflns_av_R_equivalents 0.0207
_diffrn_reflns_av_sigmaI/netI 0.0268
_diffrn_reflns_limit_h_max 6
_diffrn_reflns_limit_h_min -11
_diffrn_reflns_limit_k_max 12
_diffrn_reflns_limit_k_min -11
_diffrn_reflns_limit_l_max 17
_diffrn_reflns_limit_l_min -17
_diffrn_reflns_number 1787
_diffrn_reflns_theta_full 27.00
_diffrn_reflns_theta_max 29.04
_diffrn_reflns_theta_min 3.05
_diffrn_standards_decay_% nil
_exptl_absorpt_coefficient_mu 0.696
_exptl_absorpt_correction_T_max 1.00
_exptl_absorpt_correction_T_min 0.91
_exptl_absorpt_correction_type multi-scan
_exptl_absorpt_process_details 'ABSPACK(CrysAlis, Oxford Diffraction)'
_exptl_crystal_colour colourless
_exptl_crystal_density_diffrn 2.165
_exptl_crystal_density_method 'not measured'
_exptl_crystal_description block
_exptl_crystal_F_000 744
_exptl_crystal_size_max 0.1
_exptl_crystal_size_mid 0.1
_exptl_crystal_size_min 0.1
_refine_diff_density_max 0.501
_refine_diff_density_min -0.378
_refine_diff_density_rms 0.096
_refine_ls_extinction_method none
_refine_ls_goodness_of_fit_ref 1.135
_refine_ls_hydrogen_treatment undef
_refine_ls_matrix_type full
_refine_ls_number_parameters 60
_refine_ls_number_reflns 701
_refine_ls_number_restraints 6
_refine_ls_restrained_S_all 1.140
_refine_ls_R_factor_all 0.0419
_refine_ls_R_factor_gt 0.0350
_refine_ls_shift/su_max 0.000
_refine_ls_shift/su_mean 0.000
_refine_ls_structure_factor_coef Fsqd
_refine_ls_weighting_details 'calc w=1/[\s^2^(Fo^2^)+(0.0314P)^2^+5.3578P] where P=(Fo^2^+2Fc^2^)/3'
_refine_ls_weighting_scheme calc
_refine_ls_wR_factor_gt 0.0886
_refine_ls_wR_factor_ref 0.0910
_reflns_number_gt 602
_reflns_number_total 701
_reflns_threshold_expression >2sigma(I)
_cod_data_source_file SiO2(Q)250.cif
_cod_data_source_block ma250
_cod_original_sg_symbol_H-M I4/m
_cod_database_code 1516310

loop_
_symmetry_equiv_pos_as_xyz
'x, y, z'
'-x, -y, z'
'-y, x, z'
'y, -x, z'
'x+1/2, y+1/2, z+1/2'
'-x+1/2, -y+1/2, z+1/2'
'-y+1/2, x+1/2, z+1/2'
'y+1/2, -x+1/2, z+1/2'
'-x, -y, -z'
'x, y, -z'
'y, -x, -z'
'-y, x, -z'
'-x+1/2, -y+1/2, -z+1/2'
'x+1/2, y+1/2, -z+1/2'
'y+1/2, -x+1/2, -z+1/2'
'-y+1/2, x+1/2, -z+1/2'

loop_
_atom_site_label
_atom_site_type_symbol
_atom_site_fract_x
_atom_site_fract_y
_atom_site_fract_z
_atom_site_U_iso_or_equiv
_atom_site_adp_type
_atom_site_occupancy
_atom_site_symmetry_multiplicity
_atom_site_calc_flag
_atom_site_refinement_flags
Si1 Si 0.46072(7) 0.26945(7) 0.38628(5) 0.0086(2) Uani 1 1 d .
Si2 Si 0.5000 0.0000 0.2500 0.0077(3) Uani 1 4 d S
F1 F 0.5000 0.5000 0.5000 0.0249(11) Uani 1 8 d S
O1 O 0.43293(19) 0.12721(19) 0.31825(14) 0.0119(4) Uani 1 1 d .
O2 O 0.6199(2) 0.3312(2) 0.35795(15) 0.0165(5) Uani 1 1 d .
O3 O 0.4498(3) 0.2122(3) 0.5000 0.0172(6) Uani 1 2 d S
N1 N 0.1318(13) 0.0521(16) 0.5000 0.050(3) Uani 0.25 2 d SP
C1 C 0.1318(13) 0.0521(16) 0.5000 0.050(3) Uani 0.25 2 d SP
C2 C 0.056(3) 0.131(3) 0.4291(18) 0.112(7) Uani 0.40 1 d PU
C3 C 0.171(7) -0.055(7) 0.5000 0.142(19) Uiso 0.30 2 d SP
C4 C -0.063(4) 0.066(4) 0.392(2) 0.073(8) Uiso 0.20 1 d P

loop_
_atom_site_aniso_label
_atom_site_aniso_U_11
_atom_site_aniso_U_22
_atom_site_aniso_U_33
_atom_site_aniso_U_23
_atom_site_aniso_U_13
_atom_site_aniso_U_12
Si1 0.0087(3) 0.0088(3) 0.0085(3) -0.0008(3) 0.0002(3) 0.0000(2)
Si2 0.0076(4) 0.0076(4) 0.0077(6) 0.000 0.000 0.000
F1 0.0255(16) 0.0255(16) 0.024(3) 0.000 0.000 0.000
O1 0.0114(9) 0.0110(9) 0.0133(8) -0.0033(7) 0.0027(7) -0.0002(7)
O2 0.0121(9) 0.0170(10) 0.0205(10) -0.0082(8) 0.0056(8) -0.0054(7)
O3 0.0292(16) 0.0130(13) 0.0094(12) 0.000 0.000 -0.0027(12)
N1 0.038(6) 0.054(7) 0.058(7) 0.000 0.000 -0.009(5)
C1 0.038(6) 0.054(7) 0.058(7) 0.000 0.000 -0.009(5)
C2 0.118(9) 0.102(9) 0.115(9) 0.016(7) 0.011(7) -0.010(7)

loop_
_atom_type_symbol
_atom_type_description
_atom_type_scat_dispersion_real
_atom_type_scat_dispersion_imag
_atom_type_scat_source
C C 0.0033 0.0016 'International Tables Vol C Tables 4.2.6.8 and 6.1.1.4'
H H 0.0000 0.0000 'International Tables Vol C Tables 4.2.6.8 and 6.1.1.4'
N N 0.0061 0.0033 'International Tables Vol C Tables 4.2.6.8 and 6.1.1.4'
O O 0.0106 0.0060 'International Tables Vol C Tables 4.2.6.8 and 6.1.1.4'
F F 0.0171 0.0103 'International Tables Vol C Tables 4.2.6.8 and 6.1.1.4'
Si Si 0.0817 0.0704 'International Tables Vol C Tables 4.2.6.8 and 6.1.1.4'

loop_
_geom_angle_atom_site_label_1
_geom_angle_atom_site_label_2
_geom_angle_atom_site_label_3
_geom_angle
_geom_angle_site_symmetry_1
_geom_angle_site_symmetry_3
O2 Si1 O2 113.10(16) 4_565 .
O2 Si1 O1 105.15(10) 4_565 .
O2 Si1 O1 107.16(10) . .
O2 Si1 O3 112.44(14) 4_565 .
O2 Si1 O3 113.12(14) . .
O1 Si1 O3 105.04(12) . .
O1 Si2 O1 110.63(13) 15 16_545
O1 Si2 O1 108.89(7) 15 .
O1 Si2 O1 108.89(7) 16_545 .
O1 Si2 O1 108.89(7) 15 2_655
O1 Si2 O1 108.89(7) 16_545 2_655
O1 Si2 O1 110.63(13) . 2_655
Si2 O1 Si1 148.19(13) . .
Si1 O2 Si1 140.93(14) 3_655 .
Si1 O3 Si1 141.29(19) 10_556 .
C3 N1 C3 167(5) . 3
C3 N1 C2 47.6(15) . 4
C3 N1 C2 127.0(16) 3 4
C3 N1 C2 47.6(15) . 11_556
C3 N1 C2 127.0(16) 3 11_556
C2 N1 C2 88(2) 4 11_556
C3 N1 C2 131.6(18) . .
C3 N1 C2 44.5(11) 3 .
C2 N1 C2 84(2) 4 .
C2 N1 C2 148.0(19) 11_556 .
C3 N1 C2 131.6(18) . 10_556
C3 N1 C2 44.5(11) 3 10_556
C2 N1 C2 148.0(19) 4 10_556
C2 N1 C2 84(2) 11_556 10_556
C2 N1 C2 87(2) . 10_556
C3 N1 C4 101.2(19) . 4
C3 N1 C4 74.7(17) 3 4
C2 N1 C4 53.6(19) 4 4
C2 N1 C4 132.9(18) 11_556 4
C2 N1 C4 30.5(16) . 4
C2 N1 C4 114(2) 10_556 4
C3 N1 C4 101.2(19) . 11_556
C3 N1 C4 74.7(17) 3 11_556
C2 N1 C4 132.9(18) 4 11_556
C2 N1 C4 53.6(19) 11_556 11_556
C2 N1 C4 114(2) . 11_556
C2 N1 C4 30.5(16) 10_556 11_556
C4 N1 C4 134(3) 4 11_556
C3 N1 C1 44(4) . 11_556
C3 N1 C1 124(3) 3 11_556
C2 N1 C1 48.3(12) 4 11_556
C2 N1 C1 48.3(12) 11_556 11_556
C2 N1 C1 106.1(11) . 11_556
C2 N1 C1 106.1(11) 10_556 11_556
C4 N1 C1 84.6(12) 4 11_556
C4 N1 C1 84.6(12) 11_556 11_556
C3 N1 N1 44(4) . 11_556
C3 N1 N1 124(3) 3 11_556
C2 N1 N1 48.3(12) 4 11_556
C2 N1 N1 48.3(12) 11_556 11_556
C2 N1 N1 106.1(11) . 11_556
C2 N1 N1 106.1(11) 10_556 11_556
C4 N1 N1 84.6(12) 4 11_556
C4 N1 N1 84.6(12) 11_556 11_556
C1 N1 N1 0.0(8) 11_556 11_556
C3 N1 N1 134(4) . 3
C3 N1 N1 34(3) 3 3
C2 N1 N1 106.2(11) 4 3
C2 N1 N1 106.2(11) 11_556 3
C2 N1 N1 47.8(12) . 3
C2 N1 N1 47.8(12) 10_556 3
C4 N1 N1 67.7(15) 4 3
C4 N1 N1 67.7(15) 11_556 3
C1 N1 N1 90.000(3) 11_556 3
N1 N1 N1 90.000(3) 11_556 3
C3 N1 C1 134(4) . 3
C3 N1 C1 34(3) 3 3
C2 N1 C1 106.2(11) 4 3
C2 N1 C1 106.2(11) 11_556 3
C2 N1 C1 47.8(12) . 3
C2 N1 C1 47.8(12) 10_556 3
C4 N1 C1 67.7(15) 4 3
C4 N1 C1 67.7(15) 11_556 3
C1 N1 C1 90.000(3) 11_556 3
N1 N1 C1 90.000(3) 11_556 3
N1 N1 C1 0.0(4) 3 3
C4 C2 C3 150(6) 4 3
C4 C2 C4 61(4) 4 .
C3 C2 C4 120(5) 3 .
C4 C2 C1 122(4) 4 3
C3 C2 C1 49(4) 3 3
C4 C2 C1 71.1(19) . 3
C4 C2 N1 122(4) 4 3
C3 C2 N1 49(4) 3 3
C4 C2 N1 71.1(19) . 3
C1 C2 N1 0.0(8) 3 3
C4 C2 N1 88(3) 4 .
C3 C2 N1 64(4) 3 .
C4 C2 N1 116(3) . .
C1 C2 N1 83.9(15) 3 .
N1 C2 N1 83.9(15) 3 .
C4 C2 C2 80(3) 4 3
C3 C2 C2 97(5) 3 3
C4 C2 C2 23.0(16) . 3
C1 C2 C2 48.2(14) 3 3
N1 C2 C2 48.2(14) 3 3
N1 C2 C2 105.9(10) . 3
C4 C2 C2 41(3) 4 4
C3 C2 C2 110(4) 3 4
C4 C2 C2 83.8(16) . 4
C1 C2 C2 106.1(10) 3 4
N1 C2 C2 106.1(10) 3 4
N1 C2 C2 47.7(13) . 4
C2 C2 C2 90.000(5) 3 4
C4 C2 C4 24(2) 4 2
C3 C2 C4 127(4) 3 2
C4 C2 C4 60(2) . 2
C1 C2 C4 103(2) 3 2
N1 C2 C4 103(2) 3 2
N1 C2 C4 70.3(17) . 2
C2 C2 C4 71.1(12) 3 2
C2 C2 C4 24.9(10) 4 2
C4 C2 C2 129(3) 4 10_556
C3 C2 C2 21(4) 3 10_556
C4 C2 C2 112.0(17) . 10_556
C1 C2 C2 46.2(11) 3 10_556
N1 C2 C2 46.2(11) 3 10_556
N1 C2 C2 46.6(11) . 10_556
C2 C2 C2 90.000(3) 3 10_556
C2 C2 C2 90.000(1) 4 10_556
C4 C2 C2 105.6(12) 2 10_556
C2 C3 C2 137(8) 4 11_556
C2 C3 N1 83(4) 4 .
C2 C3 N1 83(4) 11_556 .
C2 C3 N1 72(4) 4 11_556
C2 C3 N1 72(4) 11_556 11_556
N1 C3 N1 103(5) . 11_556
C2 C3 C1 72(4) 4 11_556
C2 C3 C1 72(4) 11_556 11_556
N1 C3 C1 103(5) . 11_556
N1 C3 C1 0.0(9) 11_556 11_556
C2 C3 C4 13(3) 4 2
C2 C3 C4 124(6) 11_556 2
N1 C3 C4 82(3) . 2
N1 C3 C4 60(2) 11_556 2
C1 C3 C4 60(2) 11_556 2
C2 C3 C4 124(6) 4 9_556
C2 C3 C4 13(3) 11_556 9_556
N1 C3 C4 82(3) . 9_556
N1 C3 C4 60(2) 11_556 9_556
C1 C3 C4 60(2) 11_556 9_556
C4 C3 C4 111(4) 2 9_556
C2 C4 C4 140(3) 3 4
C2 C4 C4 83(5) 3 3
C4 C4 C4 90.000(4) 4 3
C2 C4 C2 116(4) 3 .
C4 C4 C2 36(2) 4 .
C4 C4 C2 117(2) 3 .
C2 C4 N1 61(3) 3 3
C4 C4 N1 87(2) 4 3
C4 C4 N1 112.7(12) 3 3
C2 C4 N1 55.3(18) . 3
C2 C4 C1 61(3) 3 3
C4 C4 C1 87(2) 4 3
C4 C4 C1 112.7(12) 3 3
C2 C4 C1 55.3(18) . 3
N1 C4 C1 0.000(2) 3 3
C2 C4 C4 117(4) 3 2
C4 C4 C4 45.000(5) 4 2
C4 C4 C4 45.000(4) 3 2
C2 C4 C4 76(3) . 2
N1 C4 C4 103.4(16) 3 2
C1 C4 C4 103.4(16) 3 2
C2 C4 C3 17(3) 3 9_556
C4 C4 C3 124.2(18) 4 9_556
C4 C4 C3 86(3) 3 9_556
C2 C4 C3 100(3) . 9_556
N1 C4 C3 45.5(19) 3 9_556
C1 C4 C3 45.5(19) 3 9_556
C4 C4 C3 110(3) 2 9_556
C2 C4 C2 76(3) 3 2
C4 C4 C2 87(2) 4 2
C4 C4 C2 15.9(12) 3 2
C2 C4 C2 107(2) . 2
N1 C4 C2 96.9(18) 3 2
C1 C4 C2 96.9(18) 3 2
C4 C4 C2 44(2) 2 2
C3 C4 C2 75(3) 9_556 2
C2 C4 N1 38(3) 3 9_556
C4 C4 N1 108.5(13) 4 9_556
C4 C4 N1 55.3(18) 3 9_556
C2 C4 N1 104(2) . 9_556
N1 C4 N1 62.7(12) 3 9_556
C1 C4 N1 62.7(12) 3 9_556
C4 C4 N1 79.7(19) 2 9_556
C3 C4 N1 33(2) 9_556 9_556
C2 C4 N1 42.8(11) 2 9_556
C2 C4 C1 38(3) 3 9_556
C4 C4 C1 108.5(13) 4 9_556
C4 C4 C1 55.3(18) 3 9_556
C2 C4 C1 104(2) . 9_556
N1 C4 C1 62.7(12) 3 9_556
C1 C4 C1 62.7(12) 3 9_556
C4 C4 C1 79.7(19) 2 9_556
C3 C4 C1 33(2) 9_556 9_556
C2 C4 C1 42.8(11) 2 9_556
N1 C4 C1 0.0(9) 9_556 9_556

loop_
_geom_bond_atom_site_label_1
_geom_bond_atom_site_label_2
_geom_bond_distance
_geom_bond_site_symmetry_2
Si1 O2 1.6074(19) 4_565
Si1 O2 1.6097(19) .
Si1 O1 1.6100(19) .
Si1 O3 1.6110(11) .
Si2 O1 1.6030(18) 15
Si2 O1 1.6030(18) 16_545
Si2 O1 1.6030(18) .
Si2 O1 1.6030(18) 2_655
O2 Si1 1.6074(19) 3_655
O3 Si1 1.6110(11) 10_556
N1 C3 1.05(6) .
N1 C3 1.30(6) 3
N1 C2 1.37(3) 4
N1 C2 1.37(3) 11_556
N1 C2 1.38(3) .
N1 C2 1.38(3) 10_556
N1 C4 1.58(3) 4
N1 C4 1.58(3) 11_556
N1 C1 1.838(16) 11_556
N1 N1 1.838(16) 11_556
N1 N1 1.838(16) 3
N1 C1 1.838(16) 3
C2 C4 0.80(4) 4
C2 C3 1.02(3) 3
C2 C4 1.34(5) .
C2 C1 1.37(3) 3
C2 N1 1.37(3) 3
C2 C2 1.84(3) 3
C2 C2 1.84(3) 4
C2 C4 1.87(4) 2
C2 C2 1.90(5) 10_556
C3 C2 1.02(3) 4
C3 C2 1.02(3) 11_556
C3 N1 1.30(6) 11_556
C3 C1 1.30(6) 11_556
C3 C4 1.76(5) 2
C3 C4 1.76(5) 9_556
C4 C2 0.80(4) 3
C4 C4 1.18(4) 4
C4 C4 1.18(4) 3
C4 N1 1.58(3) 3
C4 C1 1.58(3) 3
C4 C4 1.67(6) 2
C4 C3 1.76(5) 9_556
C4 C2 1.87(4) 2
C4 N1 1.91(4) 9_556
C4 C1 1.91(4) 9_556
